data_4307039
loop_
_publ_author_name
'You-gui Huang'
'Ben-lai Wu'
'Da-qiang Yuan'
'Yan-qing Xu'
'Fei-long Jiang'
'Mao-chun Hong'

_publ_section_title
;
New Lanthanide Hybrid as Clustered Infinite Nanotunnel with 3D Ln-O-Ln
Framework and (3,4)-Connected Net
;
_journal_name_full 'Inorganic Chemistry'
_journal_page_first 1171
_journal_page_last 1176
_journal_paper_doi 10.1021/ic0615271
_journal_volume 46
_journal_year 2007
_chemical_formula_moiety 'C28 H27 Eu3 N4 O24'
_chemical_formula_sum 'C28 H27 Eu3 N4 O24'
_chemical_formula_weight 1259.36
_chemical_name_systematic
; 
 ? 
;
_space_group_IT_number 88
_symmetry_cell_setting tetragonal
_symmetry_space_group_name_Hall '-I 4ad'
_symmetry_space_group_name_H-M 'I 41/a :2'
_atom_sites_solution_hydrogens geom
_atom_sites_solution_primary direct
_atom_sites_solution_secondary difmap
_audit_creation_method SHELXL-97
_cell_angle_alpha 90.00
_cell_angle_beta 90.00
_cell_angle_gamma 90.00
_cell_formula_units_Z 4
_cell_length_a 14.9759(7)
_cell_length_b 14.9759(7)
_cell_length_c 14.7310(13)
_cell_measurement_reflns_used 4294
_cell_measurement_temperature 293(2)
_cell_measurement_theta_max 27.4835
_cell_measurement_theta_min 3.3396
_cell_volume 3303.8(4)
_computing_cell_refinement CrystalClear
_computing_data_collection 'CrystalClear (Rigaku, 2000)'
_computing_data_reduction CrystalClear
_computing_molecular_graphics 'SHELXL-97 (Sheldrick, 1997)'
_computing_publication_material 'SHELXL-97 (Sheldrick, 1997)'
_computing_structure_refinement 'SHELXL-97 (Sheldrick, 1997)'
_computing_structure_solution 'SHELXS-97 (Sheldrick, 1990)'
_diffrn_ambient_temperature 293(2)
_diffrn_measured_fraction_theta_full 0.995
_diffrn_measured_fraction_theta_max 0.995
_diffrn_measurement_device_type 'Rigaku Mercury CCD area-detector'
_diffrn_measurement_method \w
_diffrn_radiation_monochromator graphite
_diffrn_radiation_source 'fine-focus sealed tube'
_diffrn_radiation_type MoK\a
_diffrn_radiation_wavelength 0.71073
_diffrn_reflns_av_R_equivalents 0.0575
_diffrn_reflns_av_sigmaI/netI 0.0337
_diffrn_reflns_limit_h_max 19
_diffrn_reflns_limit_h_min -19
_diffrn_reflns_limit_k_max 13
_diffrn_reflns_limit_k_min -19
_diffrn_reflns_limit_l_max 18
_diffrn_reflns_limit_l_min -19
_diffrn_reflns_number 12343
_diffrn_reflns_theta_full 27.48
_diffrn_reflns_theta_max 27.48
_diffrn_reflns_theta_min 3.34
_exptl_absorpt_coefficient_mu 5.738
_exptl_absorpt_correction_T_max 0.7624
_exptl_absorpt_correction_T_min 0.2386
_exptl_absorpt_correction_type multi-scan
_exptl_absorpt_process_details '(CrystalClear; Rigaku, 2000)'
_exptl_crystal_colour colorless
_exptl_crystal_density_diffrn 2.518
_exptl_crystal_density_method 'not measured'
_exptl_crystal_description Prism
_exptl_crystal_F_000 2388
_exptl_crystal_size_max 0.35
_exptl_crystal_size_mid 0.10
_exptl_crystal_size_min 0.05
_refine_diff_density_max 1.355
_refine_diff_density_min -1.067
_refine_diff_density_rms 0.164
_refine_ls_extinction_method none
_refine_ls_goodness_of_fit_ref 1.264
_refine_ls_hydrogen_treatment constr
_refine_ls_matrix_type full
_refine_ls_number_parameters 139
_refine_ls_number_reflns 1892
_refine_ls_number_restraints 0
_refine_ls_restrained_S_all 1.264
_refine_ls_R_factor_all 0.0507
_refine_ls_R_factor_gt 0.0478
_refine_ls_shift/su_max 0.000
_refine_ls_shift/su_mean 0.000
_refine_ls_structure_factor_coef Fsqd
_refine_ls_weighting_details 'calc w=1/[\s^2^(Fo^2^)+(0.0259P)^2^+58.2467P] where P=(Fo^2^+2Fc^2^)/3'
_refine_ls_weighting_scheme calc
_refine_ls_wR_factor_gt 0.1043
_refine_ls_wR_factor_ref 0.1058
_reflns_number_gt 1823
_reflns_number_total 1892
_reflns_threshold_expression >2sigma(I)
_cod_data_source_file ic0615271si20060812_085556.cif
_cod_data_source_block e:\data\hyg-664\h1
_cod_depositor_comments
;
The following automatic conversions were performed:
'_exptl_absorpt_correction_type' value 'Multi-scan' changed to
'multi-scan' according to
'/home/saulius/struct/CIF-dictionaries/cif_core.dic' dictionary named
'cif_core.dic' version 2.4.1 from 2010-06-29.

Automatic conversion script
Id: cif_fix_enum 1527 2010-12-29 10:47:43Z saulius 
;
_cod_original_sg_symbol_H-M 'I 41/a'
_cod_database_code 4307039

loop_
_symmetry_equiv_pos_as_xyz
'x, y, z'
'-y+3/4, x+1/4, z+1/4'
'-x, -y+1/2, z'
'y+1/4, -x+1/4, z+1/4'
'x+1/2, y+1/2, z+1/2'
'-y+5/4, x+3/4, z+3/4'
'-x+1/2, -y+1, z+1/2'
'y+3/4, -x+3/4, z+3/4'
'-x, -y, -z'
'y-3/4, -x-1/4, -z-1/4'
'x, y-1/2, -z'
'-y-1/4, x-1/4, -z-1/4'
'-x+1/2, -y+1/2, -z+1/2'
'y-1/4, -x+1/4, -z+1/4'
'x+1/2, y, -z+1/2'
'-y+1/4, x+1/4, -z+1/4'

loop_
_atom_site_label
_atom_site_type_symbol
_atom_site_fract_x
_atom_site_fract_y
_atom_site_fract_z
_atom_site_U_iso_or_equiv
_atom_site_adp_type
_atom_site_occupancy
_atom_site_symmetry_multiplicity
_atom_site_calc_flag
_atom_site_refinement_flags
_atom_site_disorder_assembly
_atom_site_disorder_group
Eu1 Eu 0.5000 0.7500 0.1250 0.01658(17) Uani 1 4 d S . .
Eu2 Eu 0.30677(4) 0.52996(4) 0.14893(4) 0.01497(17) Uani 0.50 1 d P . .
O1 O 0.5444(3) 0.6654(3) 0.2539(3) 0.0254(10) Uani 1 1 d . . .
O2 O 0.6779(4) 0.5972(4) 0.2559(4) 0.0423(16) Uani 1 1 d . . .
O3 O 0.6380(4) 0.4773(4) 0.6950(4) 0.0454(17) Uani 1 1 d . . .
O4 O 0.5173(4) 0.5619(4) 0.7173(3) 0.0411(15) Uani 1 1 d . . .
O5 O 0.3674(4) 0.6719(4) 0.1807(4) 0.0333(12) Uani 1 1 d . . .
O6 O 0.4632(4) 0.4792(4) 0.1121(4) 0.0396(13) Uani 1 1 d . . .
N1 N 0.6597(4) 0.5557(4) 0.4330(4) 0.0168(11) Uani 0.50 1 d P . .
C7 C 0.6597(4) 0.5557(4) 0.4330(4) 0.0168(11) Uani 0.50 1 d P . .
N2 N 0.6525(4) 0.5326(4) 0.5213(4) 0.0182(11) Uani 0.50 1 d P . .
C8 C 0.6525(4) 0.5326(4) 0.5213(4) 0.0182(11) Uani 0.50 1 d P . .
C1 C 0.5946(4) 0.6042(4) 0.3920(4) 0.0143(11) Uani 1 1 d . . .
C2 C 0.5214(4) 0.6340(4) 0.4409(4) 0.0158(11) Uani 1 1 d . . .
H2 H 0.4765 0.6668 0.4126 0.019 Uiso 1 1 calc R . .
C3 C 0.5162(4) 0.6139(4) 0.5329(4) 0.0169(12) Uani 1 1 d . . .
H3 H 0.4696 0.6362 0.5679 0.020 Uiso 1 1 calc R . .
C4 C 0.5806(4) 0.5607(4) 0.5717(4) 0.0162(12) Uani 1 1 d . . .
C5 C 0.6062(5) 0.6240(4) 0.2925(4) 0.0202(13) Uani 1 1 d . . .
C6 C 0.5773(5) 0.5319(5) 0.6697(5) 0.0260(15) Uani 1 1 d . . .
H6B H 0.4821 0.4588 0.1613 0.031 Uiso 1 1 d R . .
H6A H 0.5083 0.4757 0.0891 0.031 Uiso 1 1 d R . .
H5 H 0.3654 0.6664 0.2362 0.06(3) Uiso 1 1 d R . .

loop_
_atom_site_aniso_label
_atom_site_aniso_U_11
_atom_site_aniso_U_22
_atom_site_aniso_U_33
_atom_site_aniso_U_23
_atom_site_aniso_U_13
_atom_site_aniso_U_12
Eu1 0.0204(2) 0.0204(2) 0.0089(3) 0.000 0.000 0.000
Eu2 0.0155(3) 0.0212(3) 0.0082(3) 0.0009(2) 0.0005(2) 0.0049(2)
O1 0.036(3) 0.024(2) 0.017(2) 0.0052(18) -0.002(2) 0.005(2)
O2 0.057(4) 0.037(3) 0.033(3) 0.017(2) 0.032(3) 0.025(3)
O3 0.034(3) 0.064(4) 0.038(3) 0.036(3) -0.018(3) -0.029(3)
O4 0.070(4) 0.040(3) 0.014(3) 0.002(2) 0.012(3) -0.008(3)
O5 0.030(3) 0.045(3) 0.025(3) 0.013(2) -0.005(2) -0.016(2)
O6 0.040(3) 0.041(3) 0.037(3) 0.012(3) -0.012(3) -0.004(3)
N1 0.020(3) 0.020(3) 0.010(2) 0.000(2) -0.001(2) 0.004(2)
C7 0.020(3) 0.020(3) 0.010(2) 0.000(2) -0.001(2) 0.004(2)
N2 0.024(3) 0.019(3) 0.011(3) 0.000(2) 0.001(2) 0.005(2)
C8 0.024(3) 0.019(3) 0.011(3) 0.000(2) 0.001(2) 0.005(2)
C1 0.021(3) 0.013(3) 0.009(3) 0.002(2) 0.001(2) -0.002(2)
C2 0.014(3) 0.016(3) 0.017(3) 0.001(2) -0.001(2) -0.001(2)
C3 0.018(3) 0.018(3) 0.014(3) -0.003(2) 0.003(2) -0.002(2)
C4 0.024(3) 0.015(3) 0.009(3) -0.001(2) 0.001(2) -0.005(2)
C5 0.031(3) 0.016(3) 0.013(3) 0.001(2) 0.004(2) 0.002(3)
C6 0.038(4) 0.025(3) 0.015(3) 0.006(3) -0.007(3) -0.019(3)

loop_
_atom_type_symbol
_atom_type_description
_atom_type_scat_dispersion_real
_atom_type_scat_dispersion_imag
_atom_type_scat_source
C C 0.0033 0.0016 'International Tables Vol C Tables 4.2.6.8 and 6.1.1.4'
H H 0.0000 0.0000 'International Tables Vol C Tables 4.2.6.8 and 6.1.1.4'
N N 0.0061 0.0033 'International Tables Vol C Tables 4.2.6.8 and 6.1.1.4'
O O 0.0106 0.0060 'International Tables Vol C Tables 4.2.6.8 and 6.1.1.4'
Eu Eu -0.1578 3.6682 'International Tables Vol C Tables 4.2.6.8 and 6.1.1.4'

loop_
_geom_angle_atom_site_label_1
_geom_angle_atom_site_label_2
_geom_angle_atom_site_label_3
_geom_angle
_geom_angle_site_symmetry_1
_geom_angle_site_symmetry_3
_geom_angle_publ_flag
O1 Eu1 O1 129.62(14) 3_665 14_565 ?
O1 Eu1 O1 74.0(2) 3_665 . ?
O1 Eu1 O1 129.62(14) 14_565 . ?
O1 Eu1 O1 129.62(14) 3_665 16_655 ?
O1 Eu1 O1 74.0(2) 14_565 16_655 ?
O1 Eu1 O1 129.62(14) . 16_655 ?
O1 Eu1 O5 72.83(17) 3_665 3_665 ?
O1 Eu1 O5 146.52(17) 14_565 3_665 ?
O1 Eu1 O5 76.11(19) . 3_665 ?
O1 Eu1 O5 72.62(17) 16_655 3_665 ?
O1 Eu1 O5 76.11(19) 3_665 . ?
O1 Eu1 O5 72.62(17) 14_565 . ?
O1 Eu1 O5 72.83(17) . . ?
O1 Eu1 O5 146.52(17) 16_655 . ?
O5 Eu1 O5 140.8(2) 3_665 . ?
O1 Eu1 O5 72.62(17) 3_665 14_565 ?
O1 Eu1 O5 72.83(17) 14_565 14_565 ?
O1 Eu1 O5 146.52(17) . 14_565 ?
O1 Eu1 O5 76.11(19) 16_655 14_565 ?
O5 Eu1 O5 96.45(8) 3_665 14_565 ?
O5 Eu1 O5 96.45(8) . 14_565 ?
O1 Eu1 O5 146.52(17) 3_665 16_655 ?
O1 Eu1 O5 76.11(19) 14_565 16_655 ?
O1 Eu1 O5 72.62(17) . 16_655 ?
O1 Eu1 O5 72.83(17) 16_655 16_655 ?
O5 Eu1 O5 96.45(8) 3_665 16_655 ?
O5 Eu1 O5 96.45(8) . 16_655 ?
O5 Eu1 O5 140.8(2) 14_565 16_655 ?
O1 Eu1 Eu2 98.68(12) 3_665 . ?
O1 Eu1 Eu2 60.25(12) 14_565 . ?
O1 Eu1 Eu2 73.80(13) . . ?
O1 Eu1 Eu2 128.62(12) 16_655 . ?
O5 Eu1 Eu2 149.91(14) 3_665 . ?
O5 Eu1 Eu2 23.22(14) . . ?
O5 Eu1 Eu2 108.68(14) 14_565 . ?
O5 Eu1 Eu2 74.54(14) 16_655 . ?
O1 Eu1 Eu2 73.80(13) 3_665 3_665 ?
O1 Eu1 Eu2 128.62(12) 14_565 3_665 ?
O1 Eu1 Eu2 98.68(12) . 3_665 ?
O1 Eu1 Eu2 60.25(12) 16_655 3_665 ?
O5 Eu1 Eu2 23.22(14) 3_665 3_665 ?
O5 Eu1 Eu2 149.91(14) . 3_665 ?
O5 Eu1 Eu2 74.54(14) 14_565 3_665 ?
O5 Eu1 Eu2 108.68(14) 16_655 3_665 ?
Eu2 Eu1 Eu2 170.808(15) . 3_665 ?
O1 Eu1 Eu2 60.25(12) 3_665 14_565 ?
O1 Eu1 Eu2 73.80(13) 14_565 14_565 ?
O1 Eu1 Eu2 128.62(12) . 14_565 ?
O1 Eu1 Eu2 98.68(12) 16_655 14_565 ?
O5 Eu1 Eu2 108.68(14) 3_665 14_565 ?
O5 Eu1 Eu2 74.54(14) . 14_565 ?
O5 Eu1 Eu2 23.22(14) 14_565 14_565 ?
O5 Eu1 Eu2 149.91(14) 16_655 14_565 ?
Eu2 Eu1 Eu2 90.368(1) . 14_565 ?
Eu2 Eu1 Eu2 90.368(1) 3_665 14_565 ?
O1 Eu1 Eu2 128.62(12) 3_665 16_655 ?
O1 Eu1 Eu2 98.68(12) 14_565 16_655 ?
O1 Eu1 Eu2 60.25(12) . 16_655 ?
O1 Eu1 Eu2 73.80(13) 16_655 16_655 ?
O5 Eu1 Eu2 74.54(14) 3_665 16_655 ?
O5 Eu1 Eu2 108.68(14) . 16_655 ?
O5 Eu1 Eu2 149.91(14) 14_565 16_655 ?
O5 Eu1 Eu2 23.22(14) 16_655 16_655 ?
Eu2 Eu1 Eu2 90.368(1) . 16_655 ?
Eu2 Eu1 Eu2 90.368(1) 3_665 16_655 ?
Eu2 Eu1 Eu2 170.808(15) 14_565 16_655 ?
O5 Eu2 O2 81.76(19) . 14_565 ?
O5 Eu2 O3 73.96(19) . 9_666 ?
O2 Eu2 O3 143.65(18) 14_565 9_666 ?
O5 Eu2 O6 87.50(19) . . ?
O2 Eu2 O6 69.30(19) 14_565 . ?
O3 Eu2 O6 82.8(2) 9_666 . ?
O5 Eu2 C7 106.92(18) . 15_455 ?
O2 Eu2 C7 74.45(18) 14_565 15_455 ?
O3 Eu2 C7 138.3(2) 9_666 15_455 ?
O6 Eu2 C7 138.46(18) . 15_455 ?
O5 Eu2 N1 106.92(18) . 15_455 ?
O2 Eu2 N1 74.45(18) 14_565 15_455 ?
O3 Eu2 N1 138.3(2) 9_666 15_455 ?
O6 Eu2 N1 138.46(18) . 15_455 ?
C7 Eu2 N1 0.00(13) 15_455 15_455 ?
O5 Eu2 O3 157.30(17) . 12_656 ?
O2 Eu2 O3 76.23(19) 14_565 12_656 ?
O3 Eu2 O3 122.19(15) 9_666 12_656 ?
O6 Eu2 O3 79.67(19) . 12_656 ?
C7 Eu2 O3 72.52(19) 15_455 12_656 ?
N1 Eu2 O3 72.52(19) 15_455 12_656 ?
O5 Eu2 O2 80.2(2) . 15_455 ?
O2 Eu2 O2 126.14(14) 14_565 15_455 ?
O3 Eu2 O2 76.1(2) 9_666 15_455 ?
O6 Eu2 O2 157.84(17) . 15_455 ?
C7 Eu2 O2 63.40(16) 15_455 15_455 ?
N1 Eu2 O2 63.40(16) 15_455 15_455 ?
O3 Eu2 O2 117.51(18) 12_656 15_455 ?
O5 Eu2 C8 140.11(18) . 12_656 ?
O2 Eu2 C8 137.42(19) 14_565 12_656 ?
O3 Eu2 C8 73.59(17) 9_666 12_656 ?
O6 Eu2 C8 110.66(18) . 12_656 ?
C7 Eu2 C8 83.15(18) 15_455 12_656 ?
N1 Eu2 C8 83.15(18) 15_455 12_656 ?
O3 Eu2 C8 62.54(17) 12_656 12_656 ?
O2 Eu2 C8 70.03(19) 15_455 12_656 ?
O5 Eu2 N2 140.11(18) . 12_656 ?
O2 Eu2 N2 137.42(19) 14_565 12_656 ?
O3 Eu2 N2 73.59(17) 9_666 12_656 ?
O6 Eu2 N2 110.66(18) . 12_656 ?
C7 Eu2 N2 83.15(18) 15_455 12_656 ?
N1 Eu2 N2 83.15(18) 15_455 12_656 ?
O3 Eu2 N2 62.54(17) 12_656 12_656 ?
O2 Eu2 N2 70.03(19) 15_455 12_656 ?
C8 Eu2 N2 0.0(3) 12_656 12_656 ?
O5 Eu2 Eu2 81.34(13) . 2 ?
O2 Eu2 Eu2 158.67(16) 14_565 2 ?
O3 Eu2 Eu2 40.05(15) 9_666 2 ?
O6 Eu2 Eu2 122.69(13) . 2 ?
C7 Eu2 Eu2 98.25(12) 15_455 2 ?
N1 Eu2 Eu2 98.25(12) 15_455 2 ?
O3 Eu2 Eu2 121.35(11) 12_656 2 ?
O2 Eu2 Eu2 37.41(11) 15_455 2 ?
C8 Eu2 Eu2 58.86(12) 12_656 2 ?
N2 Eu2 Eu2 58.86(12) 12_656 2 ?
O5 Eu2 Eu2 121.56(13) . 8_454 ?
O2 Eu2 Eu2 40.09(14) 14_565 8_454 ?
O3 Eu2 Eu2 154.38(17) 9_666 8_454 ?
O6 Eu2 Eu2 78.07(13) . 8_454 ?
C7 Eu2 Eu2 61.04(12) 15_455 8_454 ?
N1 Eu2 Eu2 61.04(12) 15_455 8_454 ?
O3 Eu2 Eu2 37.47(12) 12_656 8_454 ?
O2 Eu2 Eu2 124.08(11) 15_455 8_454 ?
C8 Eu2 Eu2 97.36(12) 12_656 8_454 ?
N2 Eu2 Eu2 97.36(12) 12_656 8_454 ?
Eu2 Eu2 Eu2 151.651(16) 2 8_454 ?
O5 Eu2 H5 18.6 . . ?
O2 Eu2 H5 100.2 14_565 . ?
O3 Eu2 H5 56.6 9_666 . ?
O6 Eu2 H5 91.7 . . ?
C7 Eu2 H5 114.4 15_455 . ?
N1 Eu2 H5 114.4 15_455 . ?
O3 Eu2 H5 171.4 12_656 . ?
O2 Eu2 H5 71.0 15_455 . ?
C8 Eu2 H5 122.1 12_656 . ?
N2 Eu2 H5 122.1 12_656 . ?
Eu2 Eu2 H5 64.0 2 . ?
Eu2 Eu2 H5 140.1 8_454 . ?
C5 O1 Eu1 146.6(4) . . ?
C5 O2 Eu2 134.0(5) . 16_655 ?
C5 O2 Eu2 121.6(4) . 15 ?
Eu2 O2 Eu2 102.51(18) 16_655 15 ?
C6 O3 Eu2 122.9(5) . 9_666 ?
C6 O3 Eu2 123.7(4) . 10_666 ?
Eu2 O3 Eu2 102.5(2) 9_666 10_666 ?
Eu2 O5 Eu1 132.6(3) . . ?
Eu2 O5 H5 95.3 . . ?
Eu1 O5 H5 114.3 . . ?
Eu2 O6 H6B 103.7 . . ?
Eu2 O6 H6A 161.0 . . ?
H6B O6 H6A 93.5 . . ?
N2 N1 C1 120.6(5) . . ?
N2 N1 Eu2 119.2(4) . 15 ?
C1 N1 Eu2 119.5(4) . 15 ?
N1 N2 C4 120.3(5) . . ?
N1 N2 Eu2 120.5(4) . 10_666 ?
C4 N2 Eu2 119.1(4) . 10_666 ?
N1 C1 C2 120.6(5) . . ?
N1 C1 C5 117.2(5) . . ?
C2 C1 C5 122.2(6) . . ?
C1 C2 C3 118.7(6) . . ?
C1 C2 H2 120.6 . . ?
C3 C2 H2 120.6 . . ?
C4 C3 C2 119.4(6) . . ?
C4 C3 H3 120.3 . . ?
C2 C3 H3 120.3 . . ?
N2 C4 C3 120.2(5) . . ?
N2 C4 C6 117.1(6) . . ?
C3 C4 C6 122.7(6) . . ?
O1 C5 O2 126.1(6) . . ?
O1 C5 C1 117.2(6) . . ?
O2 C5 C1 116.7(6) . . ?
O4 C6 O3 126.1(7) . . ?
O4 C6 C4 117.8(7) . . ?
O3 C6 C4 116.0(7) . . ?

loop_
_geom_bond_atom_site_label_1
_geom_bond_atom_site_label_2
_geom_bond_distance
_geom_bond_site_symmetry_2
_geom_bond_publ_flag
Eu1 O1 2.377(4) . ?
Eu1 O5 2.446(5) . ?
Eu2 O5 2.358(5) . ?
Eu2 O2 2.443(5) 14_565 ?
Eu2 O3 2.446(5) 9_666 ?
Eu2 O6 2.523(6) . ?
Eu2 C7 2.541(6) 15_455 ?
Eu2 N1 2.541(6) 15_455 ?
Eu2 O3 2.587(7) 12_656 ?
Eu2 O2 2.589(6) 15_455 ?
Eu2 C8 2.611(6) 12_656 ?
Eu2 N2 2.611(6) 12_656 ?
O1 C5 1.251(8) . ?
O2 C5 1.267(8) . ?
O3 C6 1.278(10) . ?
O3 Eu2 2.446(5) 9_666 ?
O3 Eu2 2.587(7) 10_666 ?
O4 C6 1.225(10) . ?
O5 H5 0.8224 . ?
O6 H6B 0.8369 . ?
O6 H6A 0.7568 . ?
N1 N2 1.349(8) . ?
N1 C1 1.357(8) . ?
N1 Eu2 2.541(6) 15 ?
N2 C4 1.374(8) . ?
N2 Eu2 2.611(6) 10_666 ?
C1 C2 1.385(8) . ?
C1 C5 1.505(8) . ?
C2 C3 1.392(8) . ?
C2 H2 0.9300 . ?
C3 C4 1.374(9) . ?
C3 H3 0.9300 . ?
C4 C6 1.508(8) . ?
